data_7249894
loop_
_publ_author_name
'Bear, Joseph C.'
'Rosu-Finsen, Alexander'
'Cockcroft, Jeremy Karl'

_publ_section_title
;
 Non-covalent interactions in solid para-C6F4Cl2 and C6F5Cl
;
_journal_name_full CrystEngComm
_journal_paper_doi 10.1039/D4CE01192A
_journal_year 2025
_chemical_formula_moiety 'C6 Cl2 F4'
_chemical_formula_sum 'C6 Cl2 F4'
_chemical_formula_weight 218.96
_chemical_name_systematic 1,4-dichlorotetrafluorobenzene
_space_group_crystal_system monoclinic
_space_group_IT_number 12
_space_group_name_Hall '-C 2y'
_space_group_name_H-M_alt 'C 1 2/m 1'
_atom_sites_solution_primary dual
_audit_creation_date 2022-03-15
_audit_creation_method
;
Olex2 1.2
(compiled 2018.05.29 svn.r3508 for OlexSys, GUI svn.r5506)
;
_audit_update_record
;
2024-11-21 deposited with the CCDC.	2025-02-05 downloaded from the CCDC.
;
_cell_angle_alpha 90
_cell_angle_beta 97.673(4)
_cell_angle_gamma 90
_cell_formula_units_Z 2
_cell_length_a 9.0094(4)
_cell_length_b 7.6502(4)
_cell_length_c 5.0908(2)
_cell_measurement_reflns_used 1768
_cell_measurement_temperature 150
_cell_measurement_theta_max 73.0260
_cell_measurement_theta_min 7.5720
_cell_volume 347.74(3)
_computing_cell_refinement 'CrysAlisPro 1.171.40.57a (Rigaku OD, 2019)'
_computing_data_collection 'CrysAlisPro 1.171.40.57a (Rigaku OD, 2019)'
_computing_data_reduction 'CrysAlisPro 1.171.40.57a (Rigaku OD, 2019)'
_computing_molecular_graphics 'Olex2 (Dolomanov et al., 2009)'
_computing_publication_material 'Olex2 (Dolomanov et al., 2009)'
_computing_structure_refinement 'ShelXL (Sheldrick, 2015)'
_computing_structure_solution 'ShelXT (Sheldrick, 2015)'
_diffrn_ambient_environment N~2~
_diffrn_ambient_temperature 150
_diffrn_detector 'CCD plate'
_diffrn_detector_area_resol_mean 5.2031
_diffrn_detector_type Atlas
_diffrn_measured_fraction_theta_full 0.979
_diffrn_measured_fraction_theta_max 0.968
_diffrn_measurement_details
;
List of Runs (angles in degrees, time in seconds):

  # Type    Start    End  Width  t~exp~   \w     \q     \k     \f   Frames
#--------------------------------------------------------------------------
  1  \w      1.00  26.00   1.00    1.00    --   38.00  90.00  57.36   25
  2  \w    -67.00   8.00   1.00    1.00    --  -42.37  38.00   0.00   75
  3  \w     31.00  75.00   1.00    1.00    --   42.37-125.00 150.00   44
  4  \w    -21.00  43.00   1.00    1.00    --   42.37 -77.00  60.00   64
  5  \w      7.00  63.00   1.00    1.00    --   42.37 -99.00-150.00   56
  6  \w     91.00 117.00   1.00    1.00    --   50.00  60.00 -79.59   26
  7  \w     21.00  53.00   1.00    1.00    --   50.00  71.00 110.96   32
  8  \w     58.00  84.00   1.00    1.00    --   50.00  60.00 -79.59   26
  9  \w     21.00  46.00   1.00    1.00    --   50.00  60.00 -79.59   25
 10  \w     16.00  41.00   1.00    1.00    --   50.00  82.00 -73.29   25
 11  \w     16.00  42.00   1.00    1.00    --   50.00  82.00  58.20   26
 12  \w     22.00  52.00   1.00    1.00    --   50.00  67.00 171.74   30
 13  \w     74.00 117.00   1.00    1.00    --   50.00  67.00 171.74   43
 14  \w     16.00  42.00   1.00    1.00    --   50.00  81.00-145.68   26
 15  \w     27.00  75.00   1.00    1.00    --   54.00  58.00   9.66   48
 16  \w     77.00 104.00   1.00    1.00    --   54.00  65.00 -11.17   27
 17  \w     24.00  50.00   1.00    1.00    --   54.00  65.00 -11.17   26
 18  \w     91.00 123.00   1.00    1.00    --   54.00  58.00   9.66   32
 19  \w     68.00  96.00   1.00    1.00    --   74.00  61.00  98.84   28
 20  \w     58.00 100.00   1.00    1.00    --   86.00  61.00  72.14   42
 21  \w     76.00 108.00   1.00    1.00    --  105.44  61.00-180.00   32
 22  \w     87.00 112.00   1.00    1.00    --  105.44  61.00 -60.00   25
 23  \w    131.00 178.00   1.00    1.00    --  105.44  77.00   0.00   47
 24  \w     82.00 159.00   1.00    1.00    --  105.44  61.00 -90.00   77
 25  \w     39.00 134.00   1.00    1.00    --  105.44 -61.00 -90.00   95
 26  \w     38.00 100.00   1.00    1.00    --  105.44 -95.00 150.00   62
 27  \w     81.00 107.00   1.00    1.00    --  105.44  45.00  30.00   26
 28  \w    127.00 176.00   1.00    1.00    --  105.44  61.00 -60.00   49
 29  \w     26.00  75.00   1.00    1.00    --  105.44 -95.00  90.00   49
 30  \w     80.00 161.00   1.00    1.00    --  105.44  45.00-150.00   81
 31  \w     81.00 120.00   1.00    1.00    --  105.44  45.00  60.00   39
 32  \w     76.00 111.00   1.00    1.00    --  105.44  61.00  90.00   35
 33  \w     76.00 157.00   1.00    1.00    --  105.44  61.00-120.00   81
 34  \w     77.00 150.00   1.00    1.00    --  105.44  61.00 120.00   73
 35  \w     77.00 104.00   1.00    1.00    --  105.44  61.00-150.00   27
 36  \w     87.00 113.00   1.00    1.00    --  105.44  45.00   0.00   26
 37  \w     77.00 103.00   1.00    1.00    --  105.44  61.00 -30.00   26
 38  \w    125.00 168.00   1.00    1.00    --  105.44  77.00 -30.00   43
 39  \w     77.00 104.00   1.00    1.00    --  105.44  61.00  30.00   27
 40  \w     82.00 112.00   1.00    1.00    --  105.44-125.00 -60.00   30
 41  \w     85.00 110.00   1.00    1.00    --  105.44-125.00  60.00   25
 42  \w    132.00 178.00   1.00    1.00    --  105.44  45.00  60.00   46
 43  \w     51.00  78.00   1.00    1.00    --  105.44-125.00 -60.00   27
 44  \w    120.00 149.00   1.00    1.00    --  105.44  61.00 150.00   29
 45  \w     78.00 105.00   1.00    1.00    --  105.44  61.00 150.00   27
;
_diffrn_measurement_device 'four-circle diffractometer'
_diffrn_measurement_device_type 'SuperNova, Dual, Cu at home/near, Atlas'
_diffrn_measurement_method '\w scans'
_diffrn_orient_matrix_type 'CrysAlisPro convention (1999,Acta A55,543-557)'
_diffrn_orient_matrix_UB_11 0.1661740000
_diffrn_orient_matrix_UB_12 0.0454122000
_diffrn_orient_matrix_UB_13 0.0837589000
_diffrn_orient_matrix_UB_21 0.0139791000
_diffrn_orient_matrix_UB_22 0.0556210000
_diffrn_orient_matrix_UB_23 -0.2866424000
_diffrn_orient_matrix_UB_31 -0.0441535000
_diffrn_orient_matrix_UB_32 0.1880852000
_diffrn_orient_matrix_UB_33 0.0644613000
_diffrn_radiation_monochromator mirror
_diffrn_radiation_probe x-ray
_diffrn_radiation_type CuK\a
_diffrn_radiation_wavelength 1.54184
_diffrn_reflns_av_R_equivalents 0.0208
_diffrn_reflns_av_unetI/netI 0.0103
_diffrn_reflns_Laue_measured_fraction_full 0.979
_diffrn_reflns_Laue_measured_fraction_max 0.968
_diffrn_reflns_limit_h_max 11
_diffrn_reflns_limit_h_min -11
_diffrn_reflns_limit_k_max 9
_diffrn_reflns_limit_k_min -8
_diffrn_reflns_limit_l_max 6
_diffrn_reflns_limit_l_min -6
_diffrn_reflns_number 1936
_diffrn_reflns_point_group_measured_fraction_full 0.979
_diffrn_reflns_point_group_measured_fraction_max 0.968
_diffrn_reflns_theta_full 67.684
_diffrn_reflns_theta_max 73.141
_diffrn_reflns_theta_min 7.626
_diffrn_source 'micro-focus sealed X-ray tube'
_diffrn_source_type 'SuperNova (Cu) X-ray Source'
_exptl_absorpt_coefficient_mu 8.634
_exptl_absorpt_correction_T_max 0.636
_exptl_absorpt_correction_T_min 0.169
_exptl_absorpt_correction_type gaussian
_exptl_absorpt_process_details
;
CrysAlisPro 1.171.40.57a (Rigaku Oxford Diffraction, 2019)
Numerical absorption correction based on gaussian integration over
			a multifaceted crystal model
Empirical absorption correction using spherical harmonics,
 implemented in SCALE3 ABSPACK scaling algorithm.
;
_exptl_crystal_colour 'clear colourless'
_exptl_crystal_colour_lustre clear
_exptl_crystal_colour_primary colourless
_exptl_crystal_density_diffrn 2.091
_exptl_crystal_description block
_exptl_crystal_F_000 212
_exptl_crystal_preparation 'Evaporation from benzene to dryness'
_exptl_crystal_recrystallization_method 'Grown from benzene solvent'
_exptl_crystal_size_max 0.283
_exptl_crystal_size_mid 0.251
_exptl_crystal_size_min 0.194
_refine_diff_density_max 0.260
_refine_diff_density_min -0.172
_refine_diff_density_rms 0.049
_refine_ls_extinction_method none
_refine_ls_goodness_of_fit_ref 1.168
_refine_ls_hydrogen_treatment undef
_refine_ls_matrix_type full
_refine_ls_number_parameters 31
_refine_ls_number_reflns 368
_refine_ls_number_restraints 0
_refine_ls_restrained_S_all 1.168
_refine_ls_R_factor_all 0.0221
_refine_ls_R_factor_gt 0.0220
_refine_ls_shift/su_max 0.000
_refine_ls_shift/su_mean 0.000
_refine_ls_structure_factor_coef Fsqd
_refine_ls_weighting_details 'w=1/[\s^2^(Fo^2^)+(0.0314P)^2^+0.2678P] where P=(Fo^2^+2Fc^2^)/3'
_refine_ls_weighting_scheme calc
_refine_ls_wR_factor_gt 0.0596
_refine_ls_wR_factor_ref 0.0596
_reflns_Friedel_coverage 0.000
_reflns_number_gt 364
_reflns_number_total 368
_reflns_threshold_expression 'I > 2\s(I)'
_cod_data_source_file d4ce01192a2.cif
_cod_data_source_block exp_2986
_cod_database_code 7249894
_shelx_shelxl_version_number 2014/7
_chemical_oxdiff_formula C6F4Cl2
_chemical_oxdiff_usercomment 'Recrystallized from filtered p-xylene solution'
_shelx_space_group_comment
;
The symmetry employed for this shelxl refinement is uniquely defined
by the following loop, which should always be used as a source of
symmetry information in preference to the above space-group names.
They are only intended as comments.
;
_reflns_odcompleteness_completeness 97.90
_reflns_odcompleteness_iscentric 1
_reflns_odcompleteness_theta 66.97
_olex2_refinement_description
;
;
_olex2_date_sample_data_collection 2021-12-08
_olex2_exptl_crystal_mounting_method '0.3mm Hampton Research nylon loop'
_olex2_submission_special_instructions 'No special instructions were received'
_oxdiff_exptl_absorpt_empirical_details
;
Empirical correction (ABSPACK) includes:
- Absorption correction using spherical harmonics
- Frame scaling
;
_oxdiff_exptl_absorpt_empirical_full_max 1.357
_oxdiff_exptl_absorpt_empirical_full_min 0.819

loop_
_space_group_symop_operation_xyz
'x, y, z'
'-x, y, -z'
'x+1/2, y+1/2, z'
'-x+1/2, y+1/2, -z'
'-x, -y, -z'
'x, -y, z'
'-x+1/2, -y+1/2, -z'
'x+1/2, -y+1/2, z'

loop_
_atom_site_label
_atom_site_type_symbol
_atom_site_fract_x
_atom_site_fract_y
_atom_site_fract_z
_atom_site_U_iso_or_equiv
_atom_site_adp_type
_atom_site_occupancy
_atom_site_site_symmetry_order
_atom_site_calc_flag
_atom_site_refinement_flags_posn
_atom_site_refinement_flags_adp
_atom_site_refinement_flags_occupancy
_atom_site_disorder_assembly
_atom_site_disorder_group
Cl1 Cl 0.23788(5) 0.0000 -0.38996(9) 0.0297(2) Uani 1 2 d S T P . .
F1 F 0.10153(10) -0.30772(11) -0.16995(18) 0.0314(3) Uani 1 1 d . . . . .
C1 C 0.1071(2) 0.0000 -0.1751(4) 0.0212(4) Uani 1 2 d S T P . .
C2 C 0.05267(15) -0.15523(18) -0.0866(3) 0.0223(3) Uani 1 1 d . . . . .

loop_
_atom_site_aniso_label
_atom_site_aniso_U_11
_atom_site_aniso_U_22
_atom_site_aniso_U_33
_atom_site_aniso_U_23
_atom_site_aniso_U_13
_atom_site_aniso_U_12
Cl1 0.0260(3) 0.0409(4) 0.0246(3) 0.000 0.01253(19) 0.000
F1 0.0364(5) 0.0227(5) 0.0372(5) -0.0058(4) 0.0122(4) 0.0050(4)
C1 0.0186(8) 0.0275(10) 0.0182(9) 0.000 0.0050(7) 0.000
C2 0.0227(6) 0.0210(7) 0.0229(7) -0.0028(5) 0.0027(5) 0.0025(5)

loop_
_atom_type_symbol
_atom_type_description
_atom_type_scat_dispersion_real
_atom_type_scat_dispersion_imag
_atom_type_scat_source
C C 0.0181 0.0091 'International Tables Vol C Tables 4.2.6.8 and 6.1.1.4'
Cl Cl 0.3639 0.7018 'International Tables Vol C Tables 4.2.6.8 and 6.1.1.4'
F F 0.0727 0.0534 'International Tables Vol C Tables 4.2.6.8 and 6.1.1.4'

loop_
_exptl_crystal_face_index_h
_exptl_crystal_face_index_k
_exptl_crystal_face_index_l
_exptl_crystal_face_perp_dist
2 -4 1 0.1397
-2 4 -1 0.1228
2 -3 2 0.1195
1 0 3 0.0971
-1 -1 -3 0.0939
0 2 3 0.1047
-4 3 1 0.1187
-3 -4 0 0.1279
-6 -1 1 0.1468
5 -2 -1 0.1452
5 3 -1 0.0955
-3 -2 3 0.1213
3 2 -3 0.1246
3 -2 -3 0.1383
-1 5 0 0.1312
-1 0 3 0.1054
-1 1 3 0.1088
1 -2 -3 0.1170
0 2 -3 0.1250
0 -2 3 0.1167
-2 1 -3 0.1113
2 3 2 0.1052
3 0 2 0.1134
4 -3 2 0.1237
3 -4 1 0.1349
-2 -2 -3 0.1044
-3 0 -3 0.1017
-4 2 -2 0.1068
3 3 2 0.0973
-3 -3 -2 0.1105
5 0 1 0.1181
5 -2 1 0.1350
-5 1 -1 0.1189
4 -4 0 0.1438
-2 5 1 0.1240
1 5 1 0.1199
0 -5 0 0.1358
-2 -4 1 0.1218
-4 -3 2 0.1167
-4 0 2 0.1209

loop_
_geom_angle_atom_site_label_1
_geom_angle_atom_site_label_2
_geom_angle_atom_site_label_3
_geom_angle
_geom_angle_site_symmetry_1
_geom_angle_site_symmetry_3
_geom_angle_publ_flag
C2 C1 Cl1 120.84(9) 6 . ?
C2 C1 Cl1 120.84(9) . . ?
C2 C1 C2 118.31(17) 6 . ?
F1 C2 C1 120.00(12) . . ?
F1 C2 C2 119.15(7) . 2 ?
C2 C2 C1 120.84(9) 2 . ?

loop_
_geom_bond_atom_site_label_1
_geom_bond_atom_site_label_2
_geom_bond_distance
_geom_bond_site_symmetry_2
_geom_bond_publ_flag
Cl1 C1 1.7110(19) . ?
F1 C2 1.3359(16) . ?
C1 C2 1.3831(17) 6 ?
C1 C2 1.3831(17) . ?
C2 C2 1.379(3) 2 ?

loop_
_exptl_oxdiff_crystal_face_indexfrac_h
_exptl_oxdiff_crystal_face_indexfrac_k
_exptl_oxdiff_crystal_face_indexfrac_l
_exptl_oxdiff_crystal_face_x
_exptl_oxdiff_crystal_face_y
_exptl_oxdiff_crystal_face_z
2.3627 -4.1407 1.0552 0.2930 -0.4998 -0.8151
-2.4029 3.7433 -1.4983 -0.3548 0.6041 0.7136
2.3042 -2.6838 2.2596 0.4503 -0.7648 -0.4609
1.3733 0.2989 3.0717 0.4991 -0.8447 0.1936
-1.2132 -0.6673 -3.0800 -0.4899 0.8288 -0.2705
0.2767 2.4751 2.8131 0.3940 -0.6648 0.6346
-4.4205 3.0355 1.1098 -0.5038 -0.2111 0.8376
-3.4249 -4.0197 0.1225 -0.7414 -0.3066 -0.5969
-5.6615 -1.0732 0.8473 -0.9186 -0.3817 0.1027
4.9085 -2.4502 -1.1258 0.6101 0.2550 -0.7502
4.8163 2.8089 -0.5013 0.8859 0.3673 0.2833
-2.7881 -1.6847 2.8651 -0.2998 -0.9539 -0.0091
2.7881 1.6847 -2.8651 0.2998 0.9539 0.0091
3.1035 -2.4118 -2.5103 0.1959 0.6288 -0.7525
-1.0256 4.8881 0.1818 0.0668 0.2054 0.9764
-0.9009 0.0157 3.3024 0.1276 -0.9583 0.2556
-1.2654 1.2964 3.1756 0.1146 -0.8558 0.5044
1.3872 -1.7891 -3.0587 -0.1069 0.7966 -0.5949
0.1601 2.0829 -2.9819 -0.1286 0.9728 0.1925
-0.3565 -1.5764 3.1243 0.1309 -0.9882 -0.0794
-1.8975 1.4260 -2.8065 -0.4856 0.8573 0.1711
1.5663 2.7076 2.4820 0.5911 -0.5389 0.6001
3.3374 -0.4782 2.4171 0.7353 -0.6728 -0.0815
3.6067 -2.5825 1.6627 0.6213 -0.5698 -0.5378
3.3338 -3.6458 0.9584 0.4687 -0.4309 -0.7711
-2.3707 -1.6175 -2.6166 -0.6866 0.6269 -0.3682
-3.1725 -0.0069 -2.5099 -0.7377 0.6747 -0.0230
-3.5988 1.7722 -2.0290 -0.6875 0.6299 0.3614
3.3002 3.0712 1.5405 0.8169 -0.2246 0.5312
-3.3245 -3.0498 -1.5405 -0.8200 0.2255 -0.5261
5.0249 0.4753 1.2657 0.9626 -0.2661 -0.0509
5.1285 -1.6736 0.7368 0.8379 -0.2326 -0.4937
-5.2150 0.5723 -1.0396 -0.9277 0.2569 0.2709
3.8065 -3.7627 -0.1010 0.4532 -0.1271 -0.8823
-2.2712 4.5219 0.6456 -0.1180 0.0347 0.9924
0.5591 4.8172 0.6919 0.3696 0.0774 0.9260
-0.1249 -4.9569 0.2055 -0.2286 -0.3364 -0.9136
-1.9343 -4.4053 1.1998 -0.4210 -0.6160 -0.6658
-3.7441 -2.5412 2.1582 -0.5568 -0.8123 -0.1735
-4.4323 0.0329 2.4716 -0.5280 -0.7686 0.3612
